data_7019548
loop_
_publ_author_name
'Cabeza, Javier A.'
'Pruneda, Vanessa'

_publ_section_title
;
 Reactions of phthalazine, quinazoline, 4,7-phenanthroline and
 2,3'-bipyridine with ruthenium carbonyl.
;
_journal_issue 24
_journal_name_full 'Dalton transactions (Cambridge, England : 2003)'
_journal_page_first 7249
_journal_page_last 7257
_journal_paper_doi 10.1039/c2dt30583f
_journal_volume 41
_journal_year 2012
_chemical_formula_moiety 'C32 H8 N2 O20 Ru6'
_chemical_formula_sum 'C32 H8 N2 O20 Ru6'
_chemical_formula_weight 1346.82
_chemical_name_systematic
;
?
;
_space_group_IT_number 14
_symmetry_cell_setting monoclinic
_symmetry_space_group_name_Hall '-P 2yn'
_symmetry_space_group_name_H-M 'P 1 21/n 1'
_atom_sites_solution_hydrogens geom
_atom_sites_solution_primary direct
_atom_sites_solution_secondary difmap
_audit_creation_method SHELXL-97
_cell_angle_alpha 90.00
_cell_angle_beta 98.649(4)
_cell_angle_gamma 90.00
_cell_formula_units_Z 4
_cell_length_a 7.7728(3)
_cell_length_b 33.3854(12)
_cell_length_c 17.3761(6)
_cell_measurement_reflns_used 4864
_cell_measurement_temperature 293(2)
_cell_measurement_theta_max 73.7304
_cell_measurement_theta_min 2.8857
_cell_volume 4457.8(3)
_computing_molecular_graphics 'PLATON (Spek, 2008)'
_computing_publication_material 'SHELXL-97 (Sheldrick, 2008)'
_computing_structure_refinement 'SHELXL-97 (Sheldrick, 2008)'
_diffrn_ambient_temperature 293(2)
_diffrn_measured_fraction_theta_full 0.996
_diffrn_measured_fraction_theta_max 0.996
_diffrn_measurement_device_type 'Xcalibur, Onyx, Nova'
_diffrn_radiation_monochromator mirror
_diffrn_radiation_source 'Nova (Cu) X-ray Source'
_diffrn_radiation_type CuK\a
_diffrn_radiation_wavelength 1.54184
_diffrn_reflns_av_R_equivalents 0.1046
_diffrn_reflns_av_sigmaI/netI 0.0914
_diffrn_reflns_limit_h_max 9
_diffrn_reflns_limit_h_min -7
_diffrn_reflns_limit_k_max 40
_diffrn_reflns_limit_k_min -40
_diffrn_reflns_limit_l_max 21
_diffrn_reflns_limit_l_min -21
_diffrn_reflns_number 33283
_diffrn_reflns_theta_full 69.98
_diffrn_reflns_theta_max 69.98
_diffrn_reflns_theta_min 2.89
_exptl_absorpt_coefficient_mu 16.718
_exptl_absorpt_correction_T_max 1.00000
_exptl_absorpt_correction_T_min 0.62536
_exptl_absorpt_correction_type multi-scan
_exptl_absorpt_process_details
;
CrysAlisPro, Oxford Diffraction Ltd.,
Version 1.171.33.41 (release 06-05-2009 CrysAlis171 .NET)
(compiled May 6 2009,17:20:42)
Empirical absorption correction using spherical harmonics,
implemented in SCALE3 ABSPACK scaling algorithm.
;
_exptl_crystal_colour orange
_exptl_crystal_density_diffrn 2.007
_exptl_crystal_density_method 'not measured'
_exptl_crystal_description fragment
_exptl_crystal_F_000 2552
_exptl_crystal_size_max 0.0438
_exptl_crystal_size_mid 0.0240
_exptl_crystal_size_min 0.0097
_refine_diff_density_max 3.204
_refine_diff_density_min -0.933
_refine_diff_density_rms 0.226
_refine_ls_extinction_method none
_refine_ls_goodness_of_fit_ref 1.047
_refine_ls_hydrogen_treatment constr
_refine_ls_matrix_type full
_refine_ls_number_parameters 543
_refine_ls_number_reflns 8435
_refine_ls_number_restraints 0
_refine_ls_restrained_S_all 1.047
_refine_ls_R_factor_all 0.1329
_refine_ls_R_factor_gt 0.0839
_refine_ls_shift/su_max 0.000
_refine_ls_shift/su_mean 0.000
_refine_ls_structure_factor_coef Fsqd
_refine_ls_weighting_details 'calc w=1/[\s^2^(Fo^2^)+(0.1160P)^2^+62.6530P] where P=(Fo^2^+2Fc^2^)/3'
_refine_ls_weighting_scheme calc
_refine_ls_wR_factor_gt 0.2404
_refine_ls_wR_factor_ref 0.2627
_reflns_number_gt 4867
_reflns_number_total 8435
_reflns_threshold_expression >2\s(I)
_cod_data_source_file c2dt30583f.txt
_cod_data_source_block v101f1b
_cod_depositor_comments
;
The following automatic conversions were performed:

'_symmetry_cell_setting' value 'MONOCLINIC' changed to 'monoclinic'
according to /home/saulius/struct/CIF-dictionaries/cif_core.dic
dictionary named 'cif_core.dic' version 2.4.1 from 2010-06-29.

Automatic conversion script
Id: cif_fix_values 1891 2012-01-12 08:04:46Z andrius 
;
_cod_original_sg_symbol_Hall ' -P 2yn'
_cod_original_sg_symbol_H-M 'P 21/n'
_cod_database_code 7019548

loop_
_symmetry_equiv_pos_as_xyz
'x, y, z'
'-x+1/2, y+1/2, -z+1/2'
'-x, -y, -z'
'x-1/2, -y-1/2, z-1/2'

loop_
_atom_site_label
_atom_site_type_symbol
_atom_site_fract_x
_atom_site_fract_y
_atom_site_fract_z
_atom_site_U_iso_or_equiv
_atom_site_adp_type
_atom_site_occupancy
_atom_site_symmetry_multiplicity
_atom_site_calc_flag
_atom_site_refinement_flags
C603 C 0.350(3) 0.4262(7) 0.2591(14) 0.067(6) Uani 1 1 d .
C401 C 0.088(3) 0.3603(6) 0.2873(11) 0.058(5) Uani 1 1 d .
C403 C -0.125(3) 0.4251(6) 0.3023(11) 0.059(5) Uani 1 1 d .
C402 C -0.287(3) 0.3534(6) 0.2624(12) 0.064(6) Uani 1 1 d .
C103 C 0.142(3) 0.0960(6) 0.2898(12) 0.062(5) Uani 1 1 d .
C601 C 0.071(3) 0.4796(6) 0.2251(13) 0.065(5) Uani 1 1 d .
C502 C -0.246(3) 0.4817(6) 0.1113(11) 0.061(5) Uani 1 1 d .
C501 C -0.398(3) 0.4171(6) 0.0210(11) 0.058(5) Uani 1 1 d .
C503 C -0.064(3) 0.4437(5) 0.0007(11) 0.059(5) Uani 1 1 d .
C201 C 0.101(3) 0.0408(7) 0.0855(13) 0.069(6) Uani 1 1 d .
C202 C -0.148(3) 0.0871(6) -0.0118(13) 0.067(6) Uani 1 1 d .
C301 C -0.333(3) 0.1391(7) 0.1194(15) 0.079(7) Uani 1 1 d .
C302 C -0.360(3) 0.0949(8) 0.2553(16) 0.082(7) Uani 1 1 d .
C102 C -0.078(4) 0.1587(6) 0.2860(13) 0.074(6) Uani 1 1 d .
C101 C 0.278(3) 0.1694(6) 0.2489(12) 0.066(6) Uani 1 1 d .
C303 C -0.102(3) 0.0424(6) 0.2081(14) 0.072(6) Uani 1 1 d .
C304 C -0.391(4) 0.0573(8) 0.0997(16) 0.083(7) Uani 1 1 d .
C602 C 0.272(3) 0.4666(7) 0.1114(13) 0.067(5) Uani 1 1 d .
C1 C -0.015(3) 0.1581(5) 0.0585(11) 0.058(5) Uani 1 1 d .
C2 C -0.046(3) 0.1793(6) -0.0143(11) 0.063(5) Uani 1 1 d .
H2 H -0.0546 0.1651 -0.0606 0.075 Uiso 1 1 calc R
C3 C -0.063(3) 0.2190(6) -0.0166(11) 0.072(6) Uani 1 1 d .
H3 H -0.0776 0.2321 -0.0644 0.086 Uiso 1 1 calc R
C4 C -0.060(3) 0.2421(6) 0.0536(10) 0.060(5) Uani 1 1 d .
C12 C -0.035(3) 0.2200(5) 0.1247(10) 0.056(5) Uani 1 1 d .
C11 C -0.023(3) 0.2410(5) 0.1942(10) 0.058(5) Uani 1 1 d .
H11 H 0.0036 0.2271 0.2408 0.070 Uiso 1 1 calc R
C10 C -0.050(3) 0.2822(5) 0.1966(10) 0.059(5) Uani 1 1 d .
H10 H -0.0528 0.2952 0.2437 0.070 Uiso 1 1 calc R
C9 C -0.074(2) 0.3038(5) 0.1254(10) 0.048(4) Uani 1 1 d .
C5 C -0.083(2) 0.2847(5) 0.0560(10) 0.049(4) Uani 1 1 d .
C604 C 0.217(3) 0.3839(7) 0.1283(15) 0.080(7) Uani 1 1 d .
C203 C 0.213(3) 0.1060(6) 0.0089(13) 0.065(5) Uani 1 1 d .
C6 C -0.102(4) 0.3074(6) -0.0121(11) 0.081(8) Uani 1 1 d .
H6 H -0.0967 0.2955 -0.0601 0.097 Uiso 1 1 calc R
C7 C -0.131(3) 0.3493(6) -0.0061(10) 0.062(5) Uani 1 1 d .
H7 H -0.1527 0.3648 -0.0510 0.074 Uiso 1 1 calc R
C8 C -0.128(3) 0.3672(5) 0.0659(10) 0.054(4) Uani 1 1 d .
N1 N -0.006(2) 0.1785(4) 0.1232(8) 0.054(4) Uani 1 1 d .
N2 N -0.103(2) 0.3445(4) 0.1306(8) 0.051(4) Uani 1 1 d .
O603 O 0.461(2) 0.4248(5) 0.3092(10) 0.087(5) Uani 1 1 d .
O401 O 0.199(3) 0.3447(5) 0.3277(11) 0.101(6) Uani 1 1 d .
O403 O -0.145(2) 0.4485(5) 0.3471(9) 0.084(5) Uani 1 1 d .
O402 O -0.389(3) 0.3344(6) 0.2849(13) 0.107(6) Uani 1 1 d .
O103 O 0.195(2) 0.0735(5) 0.3348(10) 0.092(5) Uani 1 1 d .
O601 O 0.032(3) 0.5079(5) 0.2531(10) 0.091(5) Uani 1 1 d .
O502 O -0.286(2) 0.5131(4) 0.1278(10) 0.080(4) Uani 1 1 d .
O501 O -0.526(2) 0.4127(6) -0.0196(11) 0.097(5) Uani 1 1 d .
O503 O 0.002(2) 0.4543(5) -0.0488(8) 0.079(4) Uani 1 1 d .
O201 O 0.139(3) 0.0080(5) 0.0883(12) 0.102(6) Uani 1 1 d .
O202 O -0.263(2) 0.0808(5) -0.0607(9) 0.086(5) Uani 1 1 d .
O301 O -0.395(2) 0.1667(5) 0.0934(12) 0.101(6) Uani 1 1 d .
O302 O -0.432(3) 0.0960(6) 0.3062(13) 0.121(8) Uani 1 1 d .
O102 O -0.151(3) 0.1700(6) 0.3318(11) 0.109(7) Uani 1 1 d .
O101 O 0.397(3) 0.1861(6) 0.2731(12) 0.112(7) Uani 1 1 d .
O303 O -0.038(3) 0.0141(5) 0.2324(11) 0.096(5) Uani 1 1 d .
O602 O 0.334(2) 0.4873(5) 0.0721(10) 0.084(5) Uani 1 1 d .
O304 O -0.484(3) 0.0365(6) 0.0640(12) 0.119(8) Uani 1 1 d .
O604 O 0.279(2) 0.3563(5) 0.1012(11) 0.099(6) Uani 1 1 d .
O203 O 0.314(3) 0.1140(6) -0.0303(10) 0.103(6) Uani 1 1 d .
Ru1 Ru 0.0698(2) 0.13778(4) 0.21831(8) 0.0525(4) Uani 1 1 d .
Ru5 Ru -0.17897(19) 0.42735(4) 0.08402(8) 0.0491(4) Uani 1 1 d .
Ru4 Ru -0.1067(2) 0.38380(4) 0.22764(8) 0.0492(4) Uani 1 1 d .
Ru2 Ru 0.0363(2) 0.09704(4) 0.07004(8) 0.0536(4) Uani 1 1 d .
Ru3 Ru -0.2273(2) 0.08978(4) 0.16720(10) 0.0608(4) Uani 1 1 d .
Ru6 Ru 0.15827(19) 0.43235(4) 0.17706(9) 0.0532(4) Uani 1 1 d .
H100 H 0.2001 0.1098 0.1552 0.11(8) Uiso 1 1 d .
H200 H -0.2855 0.4113 0.1673 0.10(8) Uiso 1 1 d .

loop_
_atom_site_aniso_label
_atom_site_aniso_U_11
_atom_site_aniso_U_22
_atom_site_aniso_U_33
_atom_site_aniso_U_23
_atom_site_aniso_U_13
_atom_site_aniso_U_12
C603 0.041(11) 0.066(13) 0.093(16) -0.013(12) 0.008(11) 0.010(10)
C401 0.069(13) 0.045(10) 0.057(11) -0.006(9) 0.005(10) 0.011(10)
C403 0.070(13) 0.045(10) 0.057(11) 0.001(9) -0.004(9) -0.010(9)
C402 0.087(16) 0.042(10) 0.071(13) 0.006(9) 0.042(12) 0.000(10)
C103 0.059(12) 0.053(11) 0.065(12) 0.002(10) -0.016(10) -0.001(9)
C601 0.062(13) 0.055(12) 0.077(14) -0.004(11) 0.004(11) -0.003(10)
C502 0.059(12) 0.065(13) 0.056(11) 0.017(10) 0.000(9) 0.007(10)
C501 0.073(14) 0.048(10) 0.048(10) -0.011(8) -0.005(10) 0.006(10)
C503 0.075(14) 0.043(10) 0.050(10) 0.002(8) -0.020(10) -0.016(9)
C201 0.060(13) 0.063(14) 0.086(15) 0.008(11) 0.015(11) 0.006(11)
C202 0.090(16) 0.040(10) 0.074(14) -0.016(10) 0.019(12) -0.006(10)
C301 0.089(18) 0.066(14) 0.091(16) 0.008(13) 0.041(14) -0.022(14)
C302 0.082(17) 0.073(16) 0.094(18) 0.013(14) 0.018(14) 0.008(13)
C102 0.11(2) 0.047(11) 0.064(13) 0.001(10) 0.021(13) 0.000(12)
C101 0.080(15) 0.047(11) 0.065(12) -0.010(9) -0.007(11) -0.001(11)
C303 0.091(17) 0.048(11) 0.088(15) 0.005(11) 0.050(13) 0.008(12)
C304 0.082(17) 0.077(16) 0.096(18) 0.005(14) 0.033(15) -0.001(14)
C602 0.056(13) 0.063(13) 0.083(15) -0.002(11) 0.020(11) 0.012(10)
C1 0.070(13) 0.037(9) 0.058(11) 0.003(8) -0.016(9) 0.020(9)
C2 0.086(15) 0.048(11) 0.053(10) -0.001(9) 0.007(10) 0.002(10)
C3 0.118(19) 0.040(10) 0.051(11) -0.009(8) -0.011(11) 0.015(11)
C4 0.086(15) 0.050(11) 0.039(9) 0.005(8) 0.000(9) -0.015(10)
C12 0.092(15) 0.035(9) 0.045(9) 0.011(7) 0.016(9) 0.008(9)
C11 0.089(15) 0.036(9) 0.045(9) 0.014(8) -0.006(9) 0.009(9)
C10 0.093(15) 0.037(9) 0.045(9) -0.002(8) 0.010(10) -0.008(10)
C9 0.055(11) 0.029(8) 0.055(10) -0.001(7) -0.002(8) -0.010(7)
C5 0.065(12) 0.028(8) 0.056(10) 0.004(7) 0.012(9) 0.001(8)
C604 0.077(16) 0.064(14) 0.092(16) -0.005(13) -0.010(13) -0.016(12)
C203 0.061(13) 0.057(12) 0.083(14) -0.004(10) 0.030(11) -0.009(10)
C6 0.15(2) 0.046(11) 0.044(10) -0.009(9) -0.009(12) 0.012(13)
C7 0.092(16) 0.049(10) 0.044(9) -0.002(8) 0.009(10) 0.014(10)
C8 0.070(13) 0.038(9) 0.054(10) 0.007(8) 0.014(9) 0.004(9)
N1 0.073(11) 0.036(7) 0.049(8) 0.007(6) -0.008(7) 0.008(7)
N2 0.077(11) 0.028(7) 0.046(8) -0.005(6) -0.001(7) 0.013(7)
O603 0.081(12) 0.083(12) 0.089(11) 0.006(9) -0.008(9) 0.003(9)
O401 0.118(15) 0.076(11) 0.099(13) 0.008(10) -0.019(11) -0.003(11)
O403 0.118(14) 0.055(9) 0.083(10) -0.021(8) 0.028(10) -0.001(9)
O402 0.094(14) 0.083(13) 0.150(18) 0.007(12) 0.039(13) -0.009(11)
O103 0.120(15) 0.068(10) 0.087(11) 0.030(9) 0.009(10) 0.003(10)
O601 0.126(15) 0.059(10) 0.090(11) -0.022(9) 0.018(10) 0.000(10)
O502 0.083(11) 0.046(8) 0.114(12) -0.009(8) 0.030(9) 0.019(8)
O501 0.075(11) 0.108(14) 0.099(12) 0.011(11) -0.011(10) -0.019(10)
O503 0.096(12) 0.085(11) 0.057(8) 0.007(8) 0.014(8) -0.015(9)
O201 0.129(16) 0.045(9) 0.130(15) 0.004(9) 0.021(12) 0.019(10)
O202 0.092(12) 0.077(11) 0.081(10) -0.019(9) -0.015(9) -0.015(9)
O301 0.091(13) 0.075(11) 0.135(16) 0.047(11) 0.014(11) 0.027(10)
O302 0.15(2) 0.091(14) 0.143(18) 0.012(13) 0.095(17) 0.019(13)
O102 0.144(19) 0.102(15) 0.093(13) -0.011(11) 0.050(13) 0.018(13)
O101 0.103(15) 0.081(12) 0.140(17) -0.009(12) -0.024(13) -0.024(11)
O303 0.119(15) 0.057(10) 0.110(13) 0.010(9) 0.011(11) 0.014(10)
O602 0.075(11) 0.079(11) 0.097(12) 0.022(9) 0.011(9) -0.008(9)
O304 0.108(15) 0.094(14) 0.138(17) -0.019(12) -0.034(13) -0.039(12)
O604 0.107(14) 0.070(11) 0.126(15) -0.032(10) 0.032(11) 0.021(10)
O203 0.132(16) 0.102(14) 0.092(12) -0.007(10) 0.073(12) 0.009(12)
Ru1 0.0677(10) 0.0401(7) 0.0484(7) 0.0032(6) 0.0043(6) 0.0038(7)
Ru5 0.0576(9) 0.0367(7) 0.0519(7) 0.0045(6) 0.0049(6) 0.0018(6)
Ru4 0.0628(9) 0.0370(7) 0.0477(7) 0.0007(6) 0.0078(6) 0.0008(6)
Ru2 0.0682(10) 0.0378(7) 0.0542(8) -0.0023(6) 0.0072(7) 0.0015(6)
Ru3 0.0635(10) 0.0448(8) 0.0736(10) 0.0055(7) 0.0093(8) 0.0005(7)
Ru6 0.0537(9) 0.0425(7) 0.0626(8) -0.0022(6) 0.0058(7) 0.0012(6)

loop_
_atom_type_symbol
_atom_type_description
_atom_type_scat_dispersion_real
_atom_type_scat_dispersion_imag
_atom_type_scat_source
C C 0.0181 0.0091 'International Tables Vol C Tables 4.2.6.8 and 6.1.1.4'
H H 0.0000 0.0000 'International Tables Vol C Tables 4.2.6.8 and 6.1.1.4'
N N 0.0311 0.0180 'International Tables Vol C Tables 4.2.6.8 and 6.1.1.4'
O O 0.0492 0.0322 'International Tables Vol C Tables 4.2.6.8 and 6.1.1.4'
Ru Ru 0.0552 3.2960 'International Tables Vol C Tables 4.2.6.8 and 6.1.1.4'

loop_
_geom_angle_atom_site_label_1
_geom_angle_atom_site_label_2
_geom_angle_atom_site_label_3
_geom_angle
O603 C603 Ru6 176(2)
O401 C401 Ru4 175(2)
O403 C403 Ru4 175.6(19)
O402 C402 Ru4 177(2)
O103 C103 Ru1 174.2(19)
O601 C601 Ru6 175(2)
O502 C502 Ru5 179(2)
O501 C501 Ru5 176(2)
O503 C503 Ru5 178(2)
O201 C201 Ru2 175(2)
O202 C202 Ru2 179(2)
O301 C301 Ru3 178(2)
O302 C302 Ru3 177(2)
O102 C102 Ru1 173(2)
O101 C101 Ru1 173(2)
O303 C303 Ru3 176(2)
O304 C304 Ru3 175(3)
O602 C602 Ru6 178(2)
N1 C1 C2 118.6(16)
N1 C1 Ru2 116.3(12)
C2 C1 Ru2 124.9(14)
C3 C2 C1 121.4(18)
C2 C3 C4 121.2(19)
C12 C4 C5 119.1(16)
C12 C4 C3 116.2(17)
C5 C4 C3 124.7(16)
C11 C12 N1 121.6(15)
C11 C12 C4 118.5(16)
N1 C12 C4 119.6(16)
C12 C11 C10 122.2(16)
C11 C10 C9 118.5(16)
C5 C9 N2 122.2(15)
C5 C9 C10 121.1(15)
N2 C9 C10 116.4(15)
C9 C5 C6 118.9(16)
C9 C5 C4 120.2(15)
C6 C5 C4 120.8(16)
O604 C604 Ru6 169(2)
O203 C203 Ru2 175(2)
C5 C6 C7 118.1(17)
C8 C7 C6 120.6(17)
N2 C8 C7 119.6(16)
N2 C8 Ru5 115.1(12)
C7 C8 Ru5 125.2(13)
C1 N1 C12 122.8(14)
C1 N1 Ru1 107.8(11)
C12 N1 Ru1 129.4(11)
C8 N2 C9 120.3(14)
C8 N2 Ru4 107.3(11)
C9 N2 Ru4 132.4(11)
C103 Ru1 C102 90.7(9)
C103 Ru1 C101 93.9(9)
C102 Ru1 C101 100.8(10)
C103 Ru1 N1 171.0(8)
C102 Ru1 N1 97.1(8)
C101 Ru1 N1 89.2(8)
C103 Ru1 Ru3 86.4(6)
C102 Ru1 Ru3 82.1(7)
C101 Ru1 Ru3 177.1(7)
N1 Ru1 Ru3 90.1(4)
C103 Ru1 Ru2 102.5(6)
C102 Ru1 Ru2 138.1(8)
C101 Ru1 Ru2 117.4(6)
N1 Ru1 Ru2 68.6(4)
Ru3 Ru1 Ru2 59.73(5)
C503 Ru5 C501 95.6(8)
C503 Ru5 C502 95.2(8)
C501 Ru5 C502 93.4(8)
C503 Ru5 C8 92.3(8)
C501 Ru5 C8 85.0(8)
C502 Ru5 C8 172.5(8)
C503 Ru5 Ru4 139.2(6)
C501 Ru5 Ru4 116.7(6)
C502 Ru5 Ru4 106.4(5)
C8 Ru5 Ru4 68.0(5)
C503 Ru5 Ru6 85.2(5)
C501 Ru5 Ru6 172.9(6)
C502 Ru5 Ru6 93.6(6)
C8 Ru5 Ru6 87.9(6)
Ru4 Ru5 Ru6 59.79(5)
C401 Ru4 C402 99.9(9)
C401 Ru4 C403 93.5(8)
C402 Ru4 C403 92.2(9)
C401 Ru4 N2 94.3(7)
C402 Ru4 N2 91.2(8)
C403 Ru4 N2 170.8(7)
C401 Ru4 Ru6 81.3(7)
C402 Ru4 Ru6 177.8(6)
C403 Ru4 Ru6 85.9(6)
N2 Ru4 Ru6 90.6(4)
C401 Ru4 Ru5 136.9(6)
C402 Ru4 Ru5 119.3(7)
C403 Ru4 Ru5 101.5(6)
N2 Ru4 Ru5 69.4(4)
Ru6 Ru4 Ru5 60.11(5)
C203 Ru2 C202 97.9(10)
C203 Ru2 C201 92.0(9)
C202 Ru2 C201 94.9(9)
C203 Ru2 C1 86.4(9)
C202 Ru2 C1 89.2(8)
C201 Ru2 C1 175.7(9)
C203 Ru2 Ru3 175.5(6)
C202 Ru2 Ru3 84.3(7)
C201 Ru2 Ru3 91.8(7)
C1 Ru2 Ru3 89.7(6)
C203 Ru2 Ru1 116.9(7)
C202 Ru2 Ru1 135.3(6)
C201 Ru2 Ru1 110.1(7)
C1 Ru2 Ru1 67.4(5)
Ru3 Ru2 Ru1 59.29(6)
C304 Ru3 C303 90.7(11)
C304 Ru3 C301 91.1(11)
C303 Ru3 C301 173.7(9)
C304 Ru3 C302 98.5(11)
C303 Ru3 C302 94.5(9)
C301 Ru3 C302 91.2(10)
C304 Ru3 Ru1 159.6(7)
C303 Ru3 Ru1 90.3(7)
C301 Ru3 Ru1 85.9(7)
C302 Ru3 Ru1 101.7(8)
C304 Ru3 Ru2 98.8(7)
C303 Ru3 Ru2 85.4(6)
C301 Ru3 Ru2 88.3(6)
C302 Ru3 Ru2 162.6(8)
Ru1 Ru3 Ru2 60.98(5)
C603 Ru6 C604 91.6(9)
C603 Ru6 C602 97.5(10)
C604 Ru6 C602 94.5(10)
C603 Ru6 C601 92.8(9)
C604 Ru6 C601 173.4(10)
C602 Ru6 C601 89.7(9)
C603 Ru6 Ru4 103.1(7)
C604 Ru6 Ru4 83.6(8)
C602 Ru6 Ru4 159.4(7)
C601 Ru6 Ru4 90.7(6)
C603 Ru6 Ru5 163.1(7)
C604 Ru6 Ru5 87.7(7)
C602 Ru6 Ru5 99.3(7)
C601 Ru6 Ru5 86.6(6)
Ru4 Ru6 Ru5 60.10(5)

loop_
_geom_bond_atom_site_label_1
_geom_bond_atom_site_label_2
_geom_bond_distance
C603 O603 1.13(2)
C603 Ru6 1.91(2)
C401 O401 1.15(2)
C401 Ru4 1.87(2)
C403 O403 1.13(2)
C403 Ru4 1.91(2)
C402 O402 1.13(2)
C402 Ru4 1.90(2)
C103 O103 1.12(2)
C103 Ru1 1.90(2)
C601 O601 1.13(2)
C601 Ru6 1.95(2)
C502 O502 1.14(2)
C502 Ru5 1.96(2)
C501 O501 1.14(2)
C501 Ru5 1.91(2)
C503 O503 1.12(2)
C503 Ru5 1.89(2)
C201 O201 1.13(3)
C201 Ru2 1.95(2)
C202 O202 1.16(3)
C202 Ru2 1.89(2)
C301 O301 1.11(3)
C301 Ru3 1.97(3)
C302 O302 1.12(3)
C302 Ru3 1.98(3)
C102 O102 1.11(3)
C102 Ru1 1.90(2)
C101 O101 1.11(3)
C101 Ru1 1.94(2)
C303 O303 1.12(3)
C303 Ru3 1.94(2)
C304 O304 1.12(3)
C304 Ru3 1.93(3)
C602 O602 1.13(2)
C602 Ru6 1.92(2)
C1 N1 1.31(2)
C1 C2 1.44(3)
C1 Ru2 2.081(17)
C2 C3 1.33(3)
C3 C4 1.44(3)
C4 C12 1.43(2)
C4 C5 1.44(2)
C12 C11 1.39(2)
C12 N1 1.41(2)
C11 C10 1.39(2)
C10 C9 1.42(2)
C9 C5 1.36(2)
C9 N2 1.38(2)
C5 C6 1.39(3)
C604 O604 1.17(3)
C604 Ru6 1.91(3)
C203 O203 1.14(2)
C203 Ru2 1.88(2)
C6 C7 1.42(3)
C7 C8 1.38(2)
C8 N2 1.35(2)
C8 Ru5 2.080(18)
N1 Ru1 2.152(13)
N2 Ru4 2.140(13)
Ru1 Ru3 2.842(2)
Ru1 Ru2 2.890(2)
Ru5 Ru4 2.8699(19)
Ru5 Ru6 2.870(2)
Ru4 Ru6 2.861(2)
Ru2 Ru3 2.855(2)
